data_4039000
loop_
_publ_author_name
'N\'eron, S\'ebastien'
'Morency, Mathieu'
'Chen, Liguo'
'Maris, Thierry'
'Rocherfort, Dominic'
'Iftimie, Radu'
'Wuest, James D.'

_publ_contact_author_id_orcid 0000-0001-9731-4046
_publ_section_title
;
 Diphenoquinone Redux
;
_journal_name_full 'Journal of Organic Chemistry'
_journal_page_first 7673
_journal_page_last 7695
_journal_paper_doi 10.1021/acs.joc.2c00260
_journal_volume 87
_journal_year 2022
_chemical_formula_moiety 'C25 H12 O4'
_chemical_formula_sum 'C25 H12 O4'
_chemical_formula_weight 376.35
_space_group_crystal_system orthorhombic
_space_group_IT_number 61
_space_group_name_Hall '-P 2ac 2ab'
_space_group_name_H-M_alt 'P b c a'
_atom_sites_solution_hydrogens geom
_atom_sites_solution_primary dual
_audit_contact_author_email thierry.maris@umontreal.ca
_audit_contact_author_name 'Thierry Maris'
_audit_contact_author_phone '+1 514 340 4711 2579'
_audit_creation_date 2021-06-11
_audit_creation_method
;
Olex2 1.3
(compiled 2020.11.12 svn.r5f609507 for OlexSys, GUI svn.r6272)
;
_cell_angle_alpha 90
_cell_angle_beta 90
_cell_angle_gamma 90
_cell_formula_units_Z 8
_cell_length_a 12.9550(12)
_cell_length_b 9.0569(9)
_cell_length_c 30.470(3)
_cell_measurement_reflns_used 3827
_cell_measurement_temperature 295
_cell_measurement_theta_max 69.822
_cell_measurement_theta_min 2.901
_cell_volume 3575.1(6)
_computing_cell_refinement
;
SAINT (2020) V8.40B; Integration Software for Single Crystal Data.
Bruker AXS Inc., Madison, WI 53719-1173.
;
_computing_data_collection
;
APEX 3 (2019) Bruker AXS Inc., Madison, WI 53719-1173.
;
_computing_data_reduction
;
SAINT (2020) V8.40B; Integration Software for Single Crystal Data.
Bruker AXS Inc., Madison, WI 53719-1173.
;
_computing_molecular_graphics 'Olex2 1.3 (Dolomanov et al., 2009)'
_computing_publication_material 'Olex2 1.3 (Dolomanov et al., 2009)'
_computing_structure_refinement 'XL  (Sheldrick, 2008)'
_computing_structure_solution 'XT  (Sheldrick, 2015)'
_diffrn_ambient_temperature 295
_diffrn_detector 'CCD area detector'
_diffrn_detector_area_resol_mean 8.3
_diffrn_detector_type 'Bruker APEX2 CCD'
_diffrn_measured_fraction_theta_full 0.998
_diffrn_measured_fraction_theta_max 0.991
_diffrn_measurement_device 'three-circle diffractometer'
_diffrn_measurement_device_type 'Bruker Smart APEX'
_diffrn_measurement_method '\w scans'
_diffrn_radiation_collimation 'Focusing mirrors'
_diffrn_radiation_monochromator 'Quazar MX Mirror Optics'
_diffrn_radiation_probe x-ray
_diffrn_radiation_type 'Cu K\a'
_diffrn_radiation_wavelength 1.54178
_diffrn_reflns_av_R_equivalents 0.0363
_diffrn_reflns_av_unetI/netI 0.0153
_diffrn_reflns_Laue_measured_fraction_full 0.998
_diffrn_reflns_Laue_measured_fraction_max 0.991
_diffrn_reflns_limit_h_max 15
_diffrn_reflns_limit_h_min -15
_diffrn_reflns_limit_k_max 11
_diffrn_reflns_limit_k_min -11
_diffrn_reflns_limit_l_max 35
_diffrn_reflns_limit_l_min -36
_diffrn_reflns_number 44414
_diffrn_reflns_point_group_measured_fraction_full 0.998
_diffrn_reflns_point_group_measured_fraction_max 0.991
_diffrn_reflns_theta_full 67.679
_diffrn_reflns_theta_max 70.260
_diffrn_reflns_theta_min 2.900
_diffrn_source 'Microfocus Source'
_diffrn_source_current 0.65
_diffrn_source_power 0.02912
_diffrn_source_target Cu
_diffrn_source_type 'Incoatec I\mS High Brilliance Microsource'
_diffrn_source_voltage 44.8
_exptl_absorpt_coefficient_mu 0.777
_exptl_absorpt_correction_T_max 0.3841
_exptl_absorpt_correction_T_min 0.2864
_exptl_absorpt_correction_type multi-scan
_exptl_absorpt_process_details
;
SADABS-2016/2 (Bruker,2016/2) was used for absorption correction.
wR2(int) was 0.1583 before and 0.0464 after correction.
The Ratio of minimum to maximum transmission is 0.7456.
The \l/2 correction factor is Not present.
;
_exptl_crystal_colour 'clear light red'
_exptl_crystal_colour_lustre clear
_exptl_crystal_colour_modifier light
_exptl_crystal_colour_primary red
_exptl_crystal_density_diffrn 1.398
_exptl_crystal_description Block
_exptl_crystal_F_000 1552
_exptl_crystal_size_max 0.18
_exptl_crystal_size_mid 0.12
_exptl_crystal_size_min 0.03
_refine_diff_density_max 0.198
_refine_diff_density_min -0.170
_refine_diff_density_rms 0.036
_refine_ls_extinction_coef .
_refine_ls_extinction_method none
_refine_ls_goodness_of_fit_ref 1.038
_refine_ls_hydrogen_treatment constr
_refine_ls_matrix_type full
_refine_ls_number_parameters 262
_refine_ls_number_reflns 3370
_refine_ls_number_restraints 0
_refine_ls_restrained_S_all 1.038
_refine_ls_R_factor_all 0.0478
_refine_ls_R_factor_gt 0.0419
_refine_ls_shift/su_max 0.000
_refine_ls_shift/su_mean 0.000
_refine_ls_structure_factor_coef Fsqd
_refine_ls_weighting_details 'w=1/[\s^2^(Fo^2^)+(0.0512P)^2^+1.4091P] where P=(Fo^2^+2Fc^2^)/3'
_refine_ls_weighting_scheme calc
_refine_ls_wR_factor_gt 0.1060
_refine_ls_wR_factor_ref 0.1120
_reflns_Friedel_coverage 0.000
_reflns_Friedel_fraction_full .
_reflns_Friedel_fraction_max .
_reflns_number_gt 2996
_reflns_number_total 3370
_reflns_threshold_expression 'I > 2\s(I)'
_cod_data_source_file BisDPQ_295K.cif
_cod_data_source_block jw23422
_cod_database_code 4039000
_shelx_estimated_absorpt_t_max 0.977
_shelx_estimated_absorpt_t_min 0.873

loop_
_space_group_symop_id
_space_group_symop_operation_xyz
1 'x, y, z'
2 '-x+1/2, -y, z+1/2'
3 '-x, y+1/2, -z+1/2'
4 'x+1/2, -y+1/2, -z'
5 '-x, -y, -z'
6 'x-1/2, y, -z-1/2'
7 'x, -y-1/2, z-1/2'
8 '-x-1/2, y-1/2, z'

loop_
_atom_site_label
_atom_site_type_symbol
_atom_site_fract_x
_atom_site_fract_y
_atom_site_fract_z
_atom_site_U_iso_or_equiv
_atom_site_adp_type
_atom_site_occupancy
_atom_site_site_symmetry_order
_atom_site_calc_flag
_atom_site_refinement_flags_posn
_atom_site_refinement_flags_adp
_atom_site_refinement_flags_occupancy
_atom_site_disorder_assembly
_atom_site_disorder_group
O1 O 0.75318(11) 0.2649(2) 0.47043(5) 0.0801(5) Uani 1 1 d . . . . .
O2 O 0.14823(10) 0.6362(2) 0.34756(4) 0.0709(5) Uani 1 1 d . . . . .
O3 O 0.59888(12) 0.16098(16) 0.25197(4) 0.0669(4) Uani 1 1 d . . . . .
O4 O 0.57879(14) 1.03165(18) 0.41400(6) 0.0825(5) Uani 1 1 d . . . . .
C1 C 0.51513(10) 0.51782(16) 0.36913(4) 0.0324(3) Uani 1 1 d . . . . .
C2 C 0.55298(10) 0.43142(16) 0.40903(4) 0.0321(3) Uani 1 1 d . . . . .
C3 C 0.64831(12) 0.3913(2) 0.41981(5) 0.0486(4) Uani 1 1 d . . . . .
H3 H 0.703358 0.417325 0.401808 0.058 Uiso 1 1 calc R U . . .
C4 C 0.66710(12) 0.3064(2) 0.45992(5) 0.0503(4) Uani 1 1 d . . . . .
C5 C 0.57698(14) 0.2715(2) 0.48705(5) 0.0521(4) Uani 1 1 d . . . . .
H5 H 0.586730 0.217546 0.512684 0.063 Uiso 1 1 calc R U . . .
C6 C 0.48179(13) 0.3137(2) 0.47655(5) 0.0464(4) Uani 1 1 d . . . . .
H6 H 0.426374 0.291066 0.494740 0.056 Uiso 1 1 calc R U . . .
C7 C 0.46610(10) 0.39502(16) 0.43658(4) 0.0329(3) Uani 1 1 d . . . . .
C8 C 0.37692(10) 0.44820(16) 0.41833(4) 0.0336(3) Uani 1 1 d . . . . .
C9 C 0.27301(11) 0.4457(2) 0.43484(5) 0.0481(4) Uani 1 1 d . . . . .
H9 H 0.258102 0.400774 0.461543 0.058 Uiso 1 1 calc R U . . .
C10 C 0.19819(12) 0.5088(2) 0.41124(6) 0.0501(4) Uani 1 1 d . . . . .
H10 H 0.131283 0.509222 0.422299 0.060 Uiso 1 1 calc R U . . .
C11 C 0.21796(12) 0.5777(2) 0.36841(5) 0.0442(4) Uani 1 1 d . . . . .
C12 C 0.32380(12) 0.57671(19) 0.35198(5) 0.0411(4) Uani 1 1 d . . . . .
H12 H 0.339182 0.616766 0.324653 0.049 Uiso 1 1 calc R U . . .
C13 C 0.39841(10) 0.51749(16) 0.37672(4) 0.0315(3) Uani 1 1 d . . . . .
C14 C 0.55104(10) 0.45784(17) 0.32481(4) 0.0338(3) Uani 1 1 d . . . . .
C15 C 0.54590(11) 0.32051(19) 0.30891(5) 0.0402(3) Uani 1 1 d . . . . .
H15 H 0.513175 0.246387 0.324803 0.048 Uiso 1 1 calc R U . . .
C16 C 0.59264(13) 0.2880(2) 0.26598(5) 0.0460(4) Uani 1 1 d . . . . .
C17 C 0.63347(15) 0.4119(2) 0.24063(5) 0.0543(5) Uani 1 1 d . . . . .
H17 H 0.658167 0.394581 0.212436 0.065 Uiso 1 1 calc R U . . .
C18 C 0.63651(14) 0.5487(2) 0.25654(5) 0.0527(4) Uani 1 1 d . . . . .
H18 H 0.663129 0.625441 0.239695 0.063 Uiso 1 1 calc R U . . .
C19 C 0.59808(11) 0.57677(18) 0.30020(5) 0.0394(3) Uani 1 1 d . . . . .
C20 C 0.59877(11) 0.70377(18) 0.32434(5) 0.0402(3) Uani 1 1 d . . . . .
C21 C 0.63616(14) 0.8489(2) 0.31382(7) 0.0552(5) Uani 1 1 d . . . . .
H21 H 0.664028 0.868253 0.286284 0.066 Uiso 1 1 calc R U . . .
C22 C 0.63056(14) 0.9553(2) 0.34381(7) 0.0586(5) Uani 1 1 d . . . . .
H22 H 0.656188 1.048314 0.336887 0.070 Uiso 1 1 calc R U . . .
C23 C 0.58562(13) 0.9314(2) 0.38726(7) 0.0537(4) Uani 1 1 d . . . . .
C24 C 0.54845(13) 0.78274(19) 0.39740(6) 0.0469(4) Uani 1 1 d . . . . .
H24 H 0.520931 0.762105 0.424914 0.056 Uiso 1 1 calc R U . . .
C25 C 0.55412(10) 0.67718(17) 0.36714(5) 0.0352(3) Uani 1 1 d . . . . .

loop_
_atom_site_aniso_label
_atom_site_aniso_U_11
_atom_site_aniso_U_22
_atom_site_aniso_U_33
_atom_site_aniso_U_23
_atom_site_aniso_U_13
_atom_site_aniso_U_12
O1 0.0418(7) 0.1322(15) 0.0662(8) 0.0389(9) -0.0068(6) 0.0221(8)
O2 0.0423(7) 0.1185(13) 0.0520(7) 0.0057(8) -0.0112(6) 0.0284(8)
O3 0.0821(10) 0.0695(9) 0.0492(7) -0.0141(7) 0.0122(7) -0.0012(7)
O4 0.0831(11) 0.0572(9) 0.1071(13) -0.0237(9) 0.0019(9) -0.0020(8)
C1 0.0268(6) 0.0426(8) 0.0278(6) 0.0085(6) 0.0025(5) 0.0002(5)
C2 0.0289(7) 0.0417(7) 0.0255(6) 0.0049(5) 0.0020(5) 0.0007(5)
C3 0.0285(7) 0.0769(12) 0.0405(8) 0.0184(8) 0.0043(6) 0.0051(7)
C4 0.0361(8) 0.0747(12) 0.0402(8) 0.0126(8) -0.0040(7) 0.0114(8)
C5 0.0501(9) 0.0741(12) 0.0323(7) 0.0207(8) 0.0021(7) 0.0152(9)
C6 0.0412(8) 0.0663(10) 0.0315(7) 0.0178(7) 0.0078(6) 0.0062(7)
C7 0.0299(7) 0.0415(8) 0.0273(6) 0.0045(5) 0.0029(5) 0.0005(6)
C8 0.0279(7) 0.0433(8) 0.0296(7) 0.0056(6) 0.0018(5) -0.0025(6)
C9 0.0302(7) 0.0720(11) 0.0422(8) 0.0153(8) 0.0072(6) -0.0026(7)
C10 0.0262(7) 0.0754(12) 0.0488(9) 0.0046(8) 0.0047(6) 0.0008(7)
C11 0.0327(7) 0.0620(10) 0.0380(8) -0.0043(7) -0.0078(6) 0.0074(7)
C12 0.0360(8) 0.0570(9) 0.0302(7) 0.0082(6) -0.0015(6) 0.0046(7)
C13 0.0278(6) 0.0404(7) 0.0264(6) 0.0032(5) 0.0019(5) -0.0005(5)
C14 0.0250(6) 0.0496(8) 0.0268(6) 0.0082(6) 0.0023(5) 0.0001(6)
C15 0.0354(7) 0.0507(9) 0.0344(7) 0.0042(6) 0.0058(6) -0.0031(6)
C16 0.0419(8) 0.0619(10) 0.0343(7) -0.0035(7) 0.0003(6) 0.0005(8)
C17 0.0580(10) 0.0757(13) 0.0291(8) 0.0025(8) 0.0124(7) 0.0017(9)
C18 0.0576(10) 0.0680(11) 0.0327(8) 0.0139(8) 0.0147(7) -0.0042(9)
C19 0.0336(7) 0.0532(9) 0.0315(7) 0.0117(6) 0.0044(6) -0.0010(6)
C20 0.0333(7) 0.0486(9) 0.0389(8) 0.0139(7) 0.0022(6) -0.0025(6)
C21 0.0507(10) 0.0558(11) 0.0590(10) 0.0204(9) 0.0083(8) -0.0088(8)
C22 0.0464(9) 0.0460(9) 0.0832(13) 0.0160(9) -0.0019(9) -0.0062(8)
C23 0.0382(8) 0.0487(10) 0.0741(12) -0.0036(9) -0.0072(8) 0.0028(7)
C24 0.0436(8) 0.0520(9) 0.0452(8) 0.0006(7) 0.0024(7) 0.0001(7)
C25 0.0270(6) 0.0438(8) 0.0348(7) 0.0080(6) -0.0004(5) 0.0003(6)

loop_
_atom_type_symbol
_atom_type_description
_atom_type_scat_dispersion_real
_atom_type_scat_dispersion_imag
_atom_type_scat_source
C C 0.0181 0.0091 'International Tables Vol C Tables 4.2.6.8 and 6.1.1.4'
H H 0.0000 0.0000 'International Tables Vol C Tables 4.2.6.8 and 6.1.1.4'
O O 0.0492 0.0322 'International Tables Vol C Tables 4.2.6.8 and 6.1.1.4'

loop_
_geom_angle_atom_site_label_1
_geom_angle_atom_site_label_2
_geom_angle_atom_site_label_3
_geom_angle
_geom_angle_site_symmetry_1
_geom_angle_site_symmetry_3
C2 C1 C13 101.31(10) . .
C2 C1 C14 115.07(12) . .
C2 C1 C25 114.13(12) . .
C13 C1 C25 109.52(12) . .
C14 C1 C13 115.72(11) . .
C14 C1 C25 101.53(11) . .
C3 C2 C1 129.47(13) . .
C3 C2 C7 121.27(13) . .
C7 C2 C1 109.26(11) . .
C2 C3 H3 119.9 . .
C2 C3 C4 120.30(14) . .
C4 C3 H3 119.9 . .
O1 C4 C3 122.20(16) . .
O1 C4 C5 120.94(16) . .
C3 C4 C5 116.85(14) . .
C4 C5 H5 118.6 . .
C6 C5 C4 122.76(14) . .
C6 C5 H5 118.6 . .
C5 C6 H6 120.6 . .
C5 C6 C7 118.83(14) . .
C7 C6 H6 120.6 . .
C6 C7 C2 119.98(13) . .
C8 C7 C2 109.98(12) . .
C8 C7 C6 130.04(13) . .
C7 C8 C9 129.97(13) . .
C7 C8 C13 110.31(12) . .
C9 C8 C13 119.71(13) . .
C8 C9 H9 120.5 . .
C10 C9 C8 118.98(14) . .
C10 C9 H9 120.5 . .
C9 C10 H10 118.9 . .
C9 C10 C11 122.25(14) . .
C11 C10 H10 118.9 . .
O2 C11 C10 121.05(15) . .
O2 C11 C12 121.17(16) . .
C12 C11 C10 117.77(13) . .
C11 C12 H12 120.4 . .
C13 C12 C11 119.20(13) . .
C13 C12 H12 120.4 . .
C8 C13 C1 108.95(11) . .
C12 C13 C1 128.91(13) . .
C12 C13 C8 122.03(13) . .
C15 C14 C1 129.49(13) . .
C15 C14 C19 121.73(13) . .
C19 C14 C1 108.76(13) . .
C14 C15 H15 120.4 . .
C14 C15 C16 119.21(14) . .
C16 C15 H15 120.4 . .
O3 C16 C15 121.53(17) . .
O3 C16 C17 120.75(16) . .
C17 C16 C15 117.71(16) . .
C16 C17 H17 118.9 . .
C18 C17 C16 122.22(15) . .
C18 C17 H17 118.9 . .
C17 C18 H18 120.4 . .
C17 C18 C19 119.29(16) . .
C19 C18 H18 120.4 . .
C18 C19 C14 119.48(16) . .
C20 C19 C14 110.52(13) . .
C20 C19 C18 129.99(15) . .
C19 C20 C21 130.73(15) . .
C19 C20 C25 110.05(13) . .
C21 C20 C25 119.22(16) . .
C20 C21 H21 120.3 . .
C22 C21 C20 119.40(17) . .
C22 C21 H21 120.3 . .
C21 C22 H22 118.8 . .
C21 C22 C23 122.46(17) . .
C23 C22 H22 118.8 . .
O4 C23 C22 121.48(19) . .
O4 C23 C24 121.25(19) . .
C22 C23 C24 117.28(17) . .
C23 C24 H24 120.1 . .
C25 C24 C23 119.79(16) . .
C25 C24 H24 120.1 . .
C20 C25 C1 108.94(13) . .
C24 C25 C1 129.21(14) . .
C24 C25 C20 121.82(15) . .

loop_
_geom_bond_atom_site_label_1
_geom_bond_atom_site_label_2
_geom_bond_distance
_geom_bond_site_symmetry_2
O1 C4 1.219(2) .
O2 C11 1.225(2) .
O3 C16 1.229(2) .
O4 C23 1.223(2) .
C1 C2 1.5267(18) .
C1 C13 1.5297(18) .
C1 C14 1.5281(19) .
C1 C25 1.530(2) .
C2 C3 1.329(2) .
C2 C7 1.4423(18) .
C3 H3 0.9300 .
C3 C4 1.464(2) .
C4 C5 1.465(2) .
C5 H5 0.9300 .
C5 C6 1.330(2) .
C6 H6 0.9300 .
C6 C7 1.438(2) .
C7 C8 1.3696(19) .
C8 C9 1.4372(19) .
C8 C13 1.4417(18) .
C9 H9 0.9300 .
C9 C10 1.336(2) .
C10 H10 0.9300 .
C10 C11 1.469(2) .
C11 C12 1.460(2) .
C12 H12 0.9300 .
C12 C13 1.338(2) .
C14 C15 1.336(2) .
C14 C19 1.447(2) .
C15 H15 0.9300 .
C15 C16 1.471(2) .
C16 C17 1.461(3) .
C17 H17 0.9300 .
C17 C18 1.331(3) .
C18 H18 0.9300 .
C18 C19 1.443(2) .
C19 C20 1.365(2) .
C20 C21 1.437(2) .
C20 C25 1.447(2) .
C21 H21 0.9300 .
C21 C22 1.330(3) .
C22 H22 0.9300 .
C22 C23 1.462(3) .
C23 C24 1.463(3) .
C24 H24 0.9300 .
C24 C25 1.330(2) .

loop_
_geom_hbond_atom_site_label_D
_geom_hbond_atom_site_label_H
_geom_hbond_atom_site_label_A
_geom_hbond_distance_DH
_geom_hbond_distance_HA
_geom_hbond_distance_DA
_geom_hbond_angle_DHA
_geom_hbond_site_symmetry_A
_geom_hbond_publ_flag
C12 H12 O3 0.93 2.50 3.409(2) 165.3 3_655 yes
C15 H15 O2 0.93 2.42 3.2400(19) 147.3 8_655 yes

loop_
_geom_torsion_atom_site_label_1
_geom_torsion_atom_site_label_2
_geom_torsion_atom_site_label_3
_geom_torsion_atom_site_label_4
_geom_torsion
_geom_torsion_site_symmetry_1
_geom_torsion_site_symmetry_2
_geom_torsion_site_symmetry_3
_geom_torsion_site_symmetry_4
O1 C4 C5 C6 -179.5(2) . . . .
O2 C11 C12 C13 176.97(18) . . . .
O3 C16 C17 C18 -173.71(19) . . . .
O4 C23 C24 C25 177.97(17) . . . .
C1 C2 C3 C4 -179.35(16) . . . .
C1 C2 C7 C6 -179.76(14) . . . .
C1 C2 C7 C8 0.39(17) . . . .
C1 C14 C15 C16 -175.86(14) . . . .
C1 C14 C19 C18 -178.71(14) . . . .
C1 C14 C19 C20 1.79(17) . . . .
C2 C1 C13 C8 4.18(15) . . . .
C2 C1 C13 C12 -179.57(16) . . . .
C2 C1 C14 C15 50.8(2) . . . .
C2 C1 C14 C19 -127.55(13) . . . .
C2 C1 C25 C20 128.90(13) . . . .
C2 C1 C25 C24 -53.1(2) . . . .
C2 C3 C4 O1 178.4(2) . . . .
C2 C3 C4 C5 -1.0(3) . . . .
C2 C7 C8 C9 -176.34(16) . . . .
C2 C7 C8 C13 2.44(18) . . . .
C3 C2 C7 C6 -0.1(2) . . . .
C3 C2 C7 C8 -179.92(16) . . . .
C3 C4 C5 C6 -0.1(3) . . . .
C4 C5 C6 C7 1.0(3) . . . .
C5 C6 C7 C2 -1.0(3) . . . .
C5 C6 C7 C8 178.84(18) . . . .
C6 C7 C8 C9 3.8(3) . . . .
C6 C7 C8 C13 -177.39(16) . . . .
C7 C2 C3 C4 1.0(3) . . . .
C7 C8 C9 C10 178.28(18) . . . .
C7 C8 C13 C1 -4.31(17) . . . .
C7 C8 C13 C12 179.13(15) . . . .
C8 C9 C10 C11 1.5(3) . . . .
C9 C8 C13 C1 174.62(14) . . . .
C9 C8 C13 C12 -1.9(2) . . . .
C9 C10 C11 O2 -179.3(2) . . . .
C9 C10 C11 C12 -0.5(3) . . . .
C10 C11 C12 C13 -1.8(2) . . . .
C11 C12 C13 C1 -172.86(15) . . . .
C11 C12 C13 C8 3.0(2) . . . .
C13 C1 C2 C3 177.56(18) . . . .
C13 C1 C2 C7 -2.78(15) . . . .
C13 C1 C14 C15 -66.95(19) . . . .
C13 C1 C14 C19 114.70(13) . . . .
C13 C1 C25 C20 -118.35(12) . . . .
C13 C1 C25 C24 59.62(19) . . . .
C13 C8 C9 C10 -0.4(3) . . . .
C14 C1 C2 C3 52.0(2) . . . .
C14 C1 C2 C7 -128.38(13) . . . .
C14 C1 C13 C8 129.34(13) . . . .
C14 C1 C13 C12 -54.4(2) . . . .
C14 C1 C25 C20 4.48(14) . . . .
C14 C1 C25 C24 -177.55(15) . . . .
C14 C15 C16 O3 172.72(16) . . . .
C14 C15 C16 C17 -6.2(2) . . . .
C14 C19 C20 C21 -179.49(16) . . . .
C14 C19 C20 C25 1.22(18) . . . .
C15 C14 C19 C18 2.8(2) . . . .
C15 C14 C19 C20 -176.70(14) . . . .
C15 C16 C17 C18 5.2(3) . . . .
C16 C17 C18 C19 -0.2(3) . . . .
C17 C18 C19 C14 -3.9(3) . . . .
C17 C18 C19 C20 175.51(18) . . . .
C18 C19 C20 C21 1.1(3) . . . .
C18 C19 C20 C25 -178.21(16) . . . .
C19 C14 C15 C16 2.3(2) . . . .
C19 C20 C21 C22 -178.16(17) . . . .
C19 C20 C25 C1 -3.76(17) . . . .
C19 C20 C25 C24 178.09(15) . . . .
C20 C21 C22 C23 -1.2(3) . . . .
C21 C20 C25 C1 176.86(14) . . . .
C21 C20 C25 C24 -1.3(2) . . . .
C21 C22 C23 O4 -178.1(2) . . . .
C21 C22 C23 C24 1.5(3) . . . .
C22 C23 C24 C25 -1.6(2) . . . .
C23 C24 C25 C1 -176.15(14) . . . .
C23 C24 C25 C20 1.6(2) . . . .
C25 C1 C2 C3 -64.9(2) . . . .
C25 C1 C2 C7 114.79(13) . . . .
C25 C1 C13 C8 -116.70(13) . . . .
C25 C1 C13 C12 59.5(2) . . . .
C25 C1 C14 C15 174.58(15) . . . .
C25 C1 C14 C19 -3.77(14) . . . .
C25 C20 C21 C22 1.1(3) . . . .

_cod_database_fobs_code 4039000
